data_4021698
loop_
_publ_author_name
'Ayumu Niida'
'Makiko Mizumoto'
'Tetsuo Narumi'
'Eriko Inokuchi'
'Shinya Oishi'
'Hiroaki Ohno'
'Akira Otaka'
'Kazuo Kitaura'
'Nobutaka Fujii'

_publ_section_title
;
 Synthesis of (Z)-Alkene and (E)-Fluoroalkene-Containing
 Diketopiperazine Mimetics Utilizing Organocopper-Mediated
 Reduction-Alkylation and Diastereoselectivity Examination Using
 DFT Calculations
;
_journal_name_full 'Journal of Organic Chemistry'
_journal_page_first 4118
_journal_page_last 4129
_journal_paper_doi 10.1021/jo060202z
_journal_volume 71
_journal_year 2006
_chemical_formula_moiety 'C14 H17 N O '
_chemical_formula_sum 'C14 H17 N O'
_chemical_formula_weight 215.29
_space_group_IT_number 19
_symmetry_cell_setting orthorhombic
_symmetry_Int_Tables_number 19
_symmetry_space_group_name_Hall 'P 2ac 2ab'
_symmetry_space_group_name_H-M 'P 21 21 21'
_audit_creation_date 'Wed Oct 23 15:32:14 2002'
_audit_creation_method 'by teXsan'
_cell_angle_alpha 90
_cell_angle_beta 90
_cell_angle_gamma 90
_cell_formula_units_Z 4
_cell_length_a 8.683(2)
_cell_length_b 10.611(2)
_cell_length_c 12.899(3)
_cell_measurement_reflns_used 13037
_cell_measurement_temperature 133.2
_cell_measurement_theta_max 30.1
_cell_measurement_theta_min 3.0
_cell_volume 1188.4(4)
_computing_cell_refinement 'PROCESS-AUTO (Rigaku, 1998)'
_computing_data_collection 'PROCESS-AUTO (Rigaku, 1998)'
_computing_data_reduction 'teXsan (MSC & Rigaku, 1999)'
_computing_molecular_graphics 'ORTEP (Johnson, 1976)'
_computing_publication_material 'teXsan (MSC & Rigaku, 1999)'
_computing_structure_refinement 'teXsan (MSC & Rigaku, 1999)'
_computing_structure_solution 'SIR97 (Altomare, 1999)'
_diffrn_detector_area_resol_mean 10.00
_diffrn_measured_fraction_theta_full 0.9975
_diffrn_measured_fraction_theta_max 0.9975
_diffrn_measurement_device_type 'Rigaku RAXIS-RAPID Imaging Plate'
_diffrn_measurement_method \w
_diffrn_radiation_type 'Mo K\a'
_diffrn_radiation_wavelength 0.7107
_diffrn_reflns_av_R_equivalents 0.027
_diffrn_reflns_limit_h_max 12
_diffrn_reflns_limit_h_min -11
_diffrn_reflns_limit_k_max 14
_diffrn_reflns_limit_k_min -14
_diffrn_reflns_limit_l_max 18
_diffrn_reflns_limit_l_min -18
_diffrn_reflns_number 14289
_diffrn_reflns_theta_full 30.03
_diffrn_reflns_theta_max 30.03
_exptl_absorpt_coefficient_mu 0.075
_exptl_absorpt_correction_T_max 0.996
_exptl_absorpt_correction_T_min 0.905
_exptl_absorpt_correction_type multi-scan
_exptl_absorpt_process_details 'ABSCOR (Higashi, 1995)'
_exptl_crystal_colour colorless
_exptl_crystal_density_diffrn 1.203
_exptl_crystal_density_method 'not measured'
_exptl_crystal_description platelet
_exptl_crystal_F_000 464.00
_exptl_crystal_size_max 0.350
_exptl_crystal_size_mid 0.150
_exptl_crystal_size_min 0.050
_refine_diff_density_max 0.32
_refine_diff_density_min -0.16
_refine_ls_extinction_method none
_refine_ls_goodness_of_fit_ref 1.077
_refine_ls_hydrogen_treatment noref
_refine_ls_number_parameters 145
_refine_ls_number_reflns 1992
_refine_ls_R_factor_gt 0.0363
_refine_ls_shift/su_max 0.0002
_refine_ls_structure_factor_coef Fsqd
_refine_ls_weighting_details 'w = 1/[\s^2^(Fo^2^) + (0.02300(Max(Fo^2^,0) + 2Fc^2^)/3)^2^]'
_refine_ls_weighting_scheme calc
_refine_ls_wR_factor_ref 0.0714
_reflns_number_gt 1574
_reflns_number_total 1992
_reflns_threshold_expression F^2^>2.0\s(F^2^)
_cod_data_source_file jo060202zsi20060130_095437.cif
_cod_original_sg_symbol_H-M 'P 21 21 21   '
_cod_original_formula_sum 'C14 H17 N O '
_cod_database_code 4021698

loop_
_symmetry_equiv_pos_as_xyz
x,y,z
1/2-x,-y,1/2+z
1/2+x,1/2-y,-z
-x,1/2+y,1/2-z

loop_
_atom_site_label
_atom_site_type_symbol
_atom_site_fract_x
_atom_site_fract_y
_atom_site_fract_z
_atom_site_U_iso_or_equiv
_atom_site_adp_type
_atom_site_occupancy
_atom_site_calc_flag
O1 O 0.4053(1) 0.76390(10) 0.35582(9) 0.0279(3) Uani 1.00 d
N1 N 0.3624(1) 0.5562(1) 0.33711(9) 0.0226(3) Uani 1.00 d
C1 C 0.2838(2) 0.4368(1) 0.3603(1) 0.0274(4) Uani 1.00 d
C2 C 0.3364(2) 0.6678(1) 0.3836(1) 0.0206(3) Uani 1.00 d
C3 C 0.2186(2) 0.6752(1) 0.4707(1) 0.0216(4) Uani 1.00 d
C4 C 0.1207(2) 0.5603(2) 0.4811(1) 0.0253(4) Uani 1.00 d
C5 C 0.1510(2) 0.4546(2) 0.4318(1) 0.0282(4) Uani 1.00 d
C6 C 0.4688(2) 0.5550(2) 0.2491(1) 0.0305(4) Uani 1.00 d
C7 C 0.2965(2) 0.7094(2) 0.5739(1) 0.0286(4) Uani 1.00 d
C8 C 0.3974(2) 0.3369(1) 0.4021(1) 0.0324(4) Uani 1.00 d
C9 C 0.4675(2) 0.3710(1) 0.5049(1) 0.0281(4) Uani 1.00 d
C10 C 0.5970(2) 0.4490(2) 0.5114(1) 0.0324(4) Uani 1.00 d
C11 C 0.6592(2) 0.4829(2) 0.6060(2) 0.0388(5) Uani 1.00 d
C12 C 0.5941(2) 0.4386(2) 0.6969(1) 0.0420(5) Uani 1.00 d
C13 C 0.4671(2) 0.3589(2) 0.6923(1) 0.0398(5) Uani 1.00 d
C14 C 0.4043(2) 0.3270(2) 0.5975(1) 0.0331(4) Uani 1.00 d
H1 H 0.2438 0.4055 0.2968 0.0331 Uiso 1.00 calc
H3 H 0.1512 0.7428 0.4542 0.0262 Uiso 1.00 calc
H4 H 0.0331 0.5636 0.5251 0.0306 Uiso 1.00 calc
H5 H 0.0838 0.3853 0.4426 0.0340 Uiso 1.00 calc
H6a H 0.4205 0.5925 0.1907 0.0371 Uiso 1.00 calc
H6b H 0.4960 0.4705 0.2332 0.0371 Uiso 1.00 calc
H6c H 0.5589 0.6012 0.2665 0.0371 Uiso 1.00 calc
H7a H 0.2209 0.7136 0.6270 0.0347 Uiso 1.00 calc
H7b H 0.3706 0.6469 0.5909 0.0347 Uiso 1.00 calc
H7c H 0.3459 0.7889 0.5674 0.0347 Uiso 1.00 calc
H8a H 0.3435 0.2595 0.4097 0.0392 Uiso 1.00 calc
H8b H 0.4779 0.3267 0.3530 0.0392 Uiso 1.00 calc
H10 H 0.6430 0.4794 0.4495 0.0390 Uiso 1.00 calc
H11 H 0.7466 0.5365 0.6086 0.0471 Uiso 1.00 calc
H12 H 0.6359 0.4625 0.7620 0.0507 Uiso 1.00 calc
H13 H 0.4234 0.3263 0.7543 0.0481 Uiso 1.00 calc
H14 H 0.3161 0.2740 0.5953 0.0400 Uiso 1.00 calc

loop_
_atom_site_aniso_label
_atom_site_aniso_U_11
_atom_site_aniso_U_22
_atom_site_aniso_U_33
_atom_site_aniso_U_12
_atom_site_aniso_U_13
_atom_site_aniso_U_23
O1 0.0300(6) 0.0221(5) 0.0315(6) -0.0042(5) 0.0055(6) 0.0007(5)
N1 0.0269(7) 0.0215(6) 0.0195(6) -0.0015(6) 0.0035(6) -0.0004(5)
C1 0.0364(9) 0.0216(7) 0.0241(7) -0.0072(7) -0.0009(8) -0.0045(7)
C2 0.0208(7) 0.0218(7) 0.0192(7) 0.0003(6) -0.0018(6) 0.0006(6)
C3 0.0206(7) 0.0223(7) 0.0220(7) 0.0019(6) -0.0002(6) 0.0001(6)
C4 0.0211(7) 0.0299(8) 0.0249(7) -0.0031(7) 0.0014(7) 0.0051(7)
C5 0.0281(9) 0.0275(8) 0.0290(8) -0.0095(8) -0.0013(8) 0.0049(7)
C6 0.0384(10) 0.0287(8) 0.0243(7) -0.0003(8) 0.0088(8) -0.0017(7)
C7 0.0274(8) 0.0347(9) 0.0236(8) -0.0005(7) 0.0024(7) -0.0058(7)
C8 0.046(1) 0.0173(7) 0.0335(8) -0.0001(8) 0.0099(9) -0.0026(7)
C9 0.0327(8) 0.0177(7) 0.0337(9) 0.0094(7) 0.0074(8) 0.0028(7)
C10 0.0322(9) 0.0266(8) 0.0385(10) 0.0066(8) 0.0049(9) 0.0096(8)
C11 0.0315(9) 0.0346(9) 0.050(1) 0.0077(8) -0.0072(10) 0.0049(9)
C12 0.035(1) 0.053(1) 0.0378(10) 0.018(1) -0.0051(9) 0.0012(9)
C13 0.037(1) 0.050(1) 0.0318(9) 0.0142(10) 0.0090(9) 0.0088(9)
C14 0.0310(9) 0.0297(9) 0.0386(9) 0.0066(8) 0.0088(8) 0.0044(8)

loop_
_atom_type_symbol
_atom_type_description
_atom_type_scat_dispersion_real
_atom_type_scat_dispersion_imag
_atom_type_scat_source
C C 0.003 0.002
;International Tables for Crystallography
(1992, Vol. C, Tables 4.2.6.8 and 6.1.1.1)
;
H H 0.000 0.000
;International Tables for Crystallography
(1992, Vol. C, Table 6.1.1.2)
;
N N 0.006 0.003
;International Tables for Crystallography
(1992, Vol. C, Tables 4.2.6.8 and 6.1.1.1)
;
O O 0.011 0.006
;International Tables for Crystallography
(1992, Vol. C, Tables 4.2.6.8 and 6.1.1.1)
;

loop_
_geom_angle_atom_site_label_1
_geom_angle_atom_site_label_2
_geom_angle_atom_site_label_3
_geom_angle
_geom_angle_publ_flag
C1 N1 C2 126.1(1) yes
C1 N1 C6 116.4(1) yes
C2 N1 C6 117.3(1) yes
N1 C1 C5 112.1(1) yes
N1 C1 C8 111.5(1) yes
N1 C1 H1 107.2 no
C5 C1 C8 111.5(1) yes
C5 C1 H1 107.2 no
C8 C1 H1 107.1 no
O1 C2 N1 121.1(1) yes
O1 C2 C3 119.8(1) yes
N1 C2 C3 119.1(1) yes
C2 C3 C4 114.0(1) yes
C2 C3 C7 110.8(1) yes
C2 C3 H3 106.7 no
C4 C3 C7 111.5(1) yes
C4 C3 H3 106.6 no
C7 C3 H3 106.7 no
C3 C4 C5 122.6(1) yes
C3 C4 H4 118.7 no
C5 C4 H4 118.7 no
C1 C5 C4 124.2(1) yes
C1 C5 H5 117.9 no
C4 C5 H5 117.9 no
N1 C6 H6a 109.4 no
N1 C6 H6b 109.4 no
N1 C6 H6c 109.5 no
H6a C6 H6b 109.5 no
H6a C6 H6c 109.5 no
H6b C6 H6c 109.5 no
C3 C7 H7a 109.4 no
C3 C7 H7b 109.5 no
C3 C7 H7c 109.4 no
H7a C7 H7b 109.5 no
H7a C7 H7c 109.5 no
H7b C7 H7c 109.5 no
C1 C8 C9 113.6(1) yes
C1 C8 H8a 108.3 no
C1 C8 H8b 108.4 no
C9 C8 H8a 108.4 no
C9 C8 H8b 108.5 no
H8a C8 H8b 109.5 no
C8 C9 C10 121.4(2) yes
C8 C9 C14 121.0(2) yes
C10 C9 C14 117.6(2) yes
C9 C10 C11 121.4(2) yes
C9 C10 H10 119.3 no
C11 C10 H10 119.3 no
C10 C11 C12 120.0(2) yes
C10 C11 H11 119.9 no
C12 C11 H11 120.0 no
C11 C12 C13 119.6(2) yes
C11 C12 H12 120.2 no
C13 C12 H12 120.2 no
C12 C13 C14 120.0(2) yes
C12 C13 H13 120.1 no
C14 C13 H13 119.9 no
C9 C14 C13 121.4(2) yes
C9 C14 H14 119.3 no
C13 C14 H14 119.3 no

loop_
_geom_bond_atom_site_label_1
_geom_bond_atom_site_label_2
_geom_bond_distance
_geom_bond_publ_flag
O1 C2 1.235(2) yes
N1 C1 1.470(2) yes
N1 C2 1.347(2) yes
N1 C6 1.464(2) yes
C1 C5 1.489(2) yes
C1 C8 1.545(2) yes
C1 H1 0.949 no
C2 C3 1.522(2) yes
C3 C4 1.492(2) yes
C3 C7 1.536(2) yes
C3 H3 0.950 no
C4 C5 1.315(2) yes
C4 H4 0.950 no
C5 H5 0.950 no
C6 H6a 0.950 no
C6 H6b 0.950 no
C6 H6c 0.950 no
C7 H7a 0.950 no
C7 H7b 0.950 no
C7 H7c 0.950 no
C8 C9 1.504(2) yes
C8 H8a 0.950 no
C8 H8b 0.949 no
C9 C10 1.399(2) yes
C9 C14 1.395(2) yes
C10 C11 1.382(3) yes
C10 H10 0.950 no
C11 C12 1.383(3) yes
C11 H11 0.949 no
C12 C13 1.392(3) yes
C12 H12 0.950 no
C13 C14 1.380(3) yes
C13 H13 0.950 no
C14 H14 0.950 no

loop_
_geom_contact_atom_site_label_1
_geom_contact_atom_site_label_2
_geom_contact_distance
_geom_contact_site_symmetry_2
O1 C4 3.377(2) 3_566
O1 C11 3.468(2) 3_466
O1 C7 3.527(2) 3_566
O1 C6 3.545(2) 4_655
O1 C3 3.581(2) 3_566
N1 C13 3.534(2) 2_564

loop_
_cod_related_entry_id
_cod_related_entry_database
_cod_related_entry_code
1 ChemSpider 21194367
